data_7124074
loop_
_publ_author_name
'Morgan, Matthew M.'
'Nazari, Maryam'
'Pickl, Thomas'
'Rautiainen, J. Mikko'
'Tuononen, Heikki M.'
'Piers, Warren E.'
'Welch, Gregory C.'
'Gelfand, Benjamin S.'

_publ_section_title
;
 Boron--nitrogen substituted dihydroindeno[1,2-b]fluorene derivatives as
 acceptors in organic solar cells
;
_journal_name_full 'Chemical Communications'
_journal_paper_doi 10.1039/C9CC05103A
_journal_year 2019
_chemical_formula_moiety 'C24 H26 B2 N2 Cl4'
_chemical_formula_sum 'C24 H26 B2 Cl4 N2'
_chemical_formula_weight 505.89
_space_group_crystal_system triclinic
_space_group_IT_number 2
_space_group_name_Hall '-P 1'
_space_group_name_H-M_alt 'P -1'
_symmetry_space_group_name_Hall '-P 1'
_symmetry_space_group_name_H-M 'P -1'
_atom_sites_solution_hydrogens geom
_audit_creation_method SHELXL-2014/7
_audit_update_record
;
2019-06-28 deposited with the CCDC.    2019-08-28 downloaded from the CCDC.
;
_cell_angle_alpha 92.380(7)
_cell_angle_beta 94.987(7)
_cell_angle_gamma 108.870(6)
_cell_formula_units_Z 1
_cell_length_a 5.8598(9)
_cell_length_b 6.8679(10)
_cell_length_c 17.032(3)
_cell_measurement_reflns_used 2552
_cell_measurement_temperature 173(2)
_cell_measurement_theta_max 27.54
_cell_measurement_theta_min 3.45
_cell_volume 644.38(18)
_computing_cell_refinement 'Bruker SAINT'
_computing_data_collection 'Bruker APEX2'
_computing_data_reduction 'Bruker SAINT'
_computing_molecular_graphics 'Bruker SHELXTL'
_computing_publication_material 'LinXTL v. 5.9.8 (Spasyuk, 2009)'
_computing_structure_refinement 'SHELXL-2014 (Sheldrick 2014)'
_computing_structure_solution 'SHELXS-97 (Sheldrick 2008)'
_diffrn_ambient_temperature 173(2)
_diffrn_measured_fraction_theta_full 0.978
_diffrn_measured_fraction_theta_max 0.972
_diffrn_measurement_device_type 'Bruker APEX-II CCD'
_diffrn_measurement_method '\f and \w scans'
_diffrn_radiation_type 'Mo K\a'
_diffrn_radiation_wavelength 0.71073
_diffrn_reflns_av_R_equivalents 0.0813
_diffrn_reflns_av_unetI/netI 0.1271
_diffrn_reflns_Laue_measured_fraction_full 0.978
_diffrn_reflns_Laue_measured_fraction_max 0.972
_diffrn_reflns_limit_h_max 7
_diffrn_reflns_limit_h_min -7
_diffrn_reflns_limit_k_max 8
_diffrn_reflns_limit_k_min -8
_diffrn_reflns_limit_l_max 17
_diffrn_reflns_limit_l_min -22
_diffrn_reflns_number 6197
_diffrn_reflns_point_group_measured_fraction_full 0.978
_diffrn_reflns_point_group_measured_fraction_max 0.972
_diffrn_reflns_theta_full 25.242
_diffrn_reflns_theta_max 27.642
_diffrn_reflns_theta_min 3.612
_exptl_absorpt_coefficient_mu 0.474
_exptl_absorpt_correction_T_max 0.7456
_exptl_absorpt_correction_T_min 0.4981
_exptl_absorpt_correction_type multi-scan
_exptl_absorpt_process_details 'Sadabs (Sheldrick, 1996)'
_exptl_crystal_colour Yellow
_exptl_crystal_density_diffrn 1.304
_exptl_crystal_density_method 'not measured'
_exptl_crystal_description block
_exptl_crystal_F_000 262
_exptl_crystal_size_max 0.20
_exptl_crystal_size_mid 0.20
_exptl_crystal_size_min 0.10
_refine_diff_density_max 0.940
_refine_diff_density_min -0.647
_refine_diff_density_rms 0.139
_refine_ls_extinction_method none
_refine_ls_goodness_of_fit_ref 1.002
_refine_ls_hydrogen_treatment constr
_refine_ls_matrix_type full
_refine_ls_number_parameters 148
_refine_ls_number_reflns 2914
_refine_ls_number_restraints 135
_refine_ls_restrained_S_all 0.983
_refine_ls_R_factor_all 0.1213
_refine_ls_R_factor_gt 0.0804
_refine_ls_shift/su_max 0.000
_refine_ls_shift/su_mean 0.000
_refine_ls_structure_factor_coef Fsqd
_refine_ls_weighting_details 'w=1/[\s^2^(Fo^2^)+(0.1123P)^2^] where P=(Fo^2^+2Fc^2^)/3'
_refine_ls_weighting_scheme calc
_refine_ls_wR_factor_gt 0.1887
_refine_ls_wR_factor_ref 0.2176
_reflns_Friedel_coverage 0.000
_reflns_number_gt 1857
_reflns_number_total 2914
_reflns_threshold_expression 'I > 2\s(I)'
_cod_data_source_file c9cc05103a2.cif
_cod_data_source_block MM180208_0m
_cod_original_cell_volume 644.37(17)
_cod_database_code 7124074
_shelx_shelxl_version_number 2014/7
_shelx_space_group_comment
;
The symmetry employed for this shelxl refinement is uniquely defined
by the following loop, which should always be used as a source of
symmetry information in preference to the above space-group names.
They are only intended as comments.
;
_shelx_estimated_absorpt_t_min 0.911
_shelx_estimated_absorpt_t_max 0.954

loop_
_space_group_symop_operation_xyz
'x, y, z'
'-x, -y, -z'

loop_
_atom_site_label
_atom_site_type_symbol
_atom_site_fract_x
_atom_site_fract_y
_atom_site_fract_z
_atom_site_U_iso_or_equiv
_atom_site_adp_type
_atom_site_occupancy
_atom_site_site_symmetry_order
_atom_site_calc_flag
_atom_site_refinement_flags_posn
_atom_site_refinement_flags_adp
Cl1 Cl 0.66972(17) 0.75642(15) 0.43863(7) 0.0284(3) Uani 1 1 d . U
Cl2 Cl 0.30125(18) 0.93048(14) 0.36123(7) 0.0301(3) Uani 1 1 d . U
N1 N 0.1724(5) 0.6026(4) 0.4562(2) 0.0200(7) Uani 1 1 d . U
C3 C 0.0542(7) 0.3632(6) 0.3478(2) 0.0225(8) Uani 1 1 d . U
C2 C 0.0066(6) 0.4195(5) 0.4251(2) 0.0199(8) Uani 1 1 d . U
C1 C 0.1703(7) 0.6813(6) 0.5270(2) 0.0224(8) Uani 1 1 d . U
H1 H 0.2878 0.8058 0.5458 0.027 Uiso 1 1 calc R U
C4 C 0.2626(7) 0.5097(6) 0.3260(3) 0.0254(9) Uani 1 1 d . U
C7 C 0.0133(8) 0.1635(7) 0.2280(3) 0.0302(10) Uani 1 1 d . U
H7 H -0.0712 0.0479 0.1942 0.036 Uiso 1 1 calc R U
C8 C -0.0739(7) 0.1897(6) 0.2974(3) 0.0267(9) Uani 1 1 d . U
H8 H -0.2155 0.0945 0.3110 0.032 Uiso 1 1 calc R U
C5 C 0.3473(8) 0.4772(7) 0.2563(3) 0.0307(10) Uani 1 1 d . U
H5 H 0.4886 0.5726 0.2426 0.037 Uiso 1 1 calc R U
C6 C 0.2262(8) 0.3035(6) 0.2051(3) 0.0289(9) Uani 1 1 d . U
C9 C 0.3142(9) 0.2619(8) 0.1263(3) 0.0415(12) Uani 1 1 d . U
C10 C 0.5586(10) 0.4199(10) 0.1146(3) 0.0533(15) Uani 1 1 d . U
H10A H 0.5424 0.5543 0.1127 0.080 Uiso 1 1 calc R U
H10B H 0.6112 0.3837 0.0658 0.080 Uiso 1 1 calc R U
H10C H 0.6760 0.4209 0.1577 0.080 Uiso 1 1 calc R U
C11 C 0.3423(11) 0.0475(9) 0.1237(4) 0.0532(14) Uani 1 1 d . U
H11A H 0.4539 0.0410 0.1674 0.080 Uiso 1 1 calc R U
H11B H 0.4031 0.0225 0.0750 0.080 Uiso 1 1 calc R U
H11C H 0.1875 -0.0552 0.1269 0.080 Uiso 1 1 calc R U
B1 B 0.3585(8) 0.6949(6) 0.3919(3) 0.0227(9) Uani 1 1 d . U
C12 C 0.1243(11) 0.2716(11) 0.0589(3) 0.0568(15) Uani 1 1 d . U
H12A H -0.0294 0.1702 0.0648 0.085 Uiso 1 1 calc R U
H12B H 0.1760 0.2441 0.0088 0.085 Uiso 1 1 calc R U
H12C H 0.1083 0.4064 0.0611 0.085 Uiso 1 1 calc R U

loop_
_atom_site_aniso_label
_atom_site_aniso_U_11
_atom_site_aniso_U_22
_atom_site_aniso_U_33
_atom_site_aniso_U_23
_atom_site_aniso_U_13
_atom_site_aniso_U_12
Cl1 0.0202(5) 0.0229(5) 0.0412(7) 0.0125(4) 0.0043(4) 0.0044(4)
Cl2 0.0278(5) 0.0194(5) 0.0436(7) 0.0182(4) 0.0068(4) 0.0057(4)
N1 0.0178(15) 0.0100(13) 0.0308(18) 0.0106(11) 0.0045(13) 0.0010(11)
C3 0.0219(18) 0.0167(17) 0.028(2) 0.0088(14) 0.0065(15) 0.0035(14)
C2 0.0178(17) 0.0132(16) 0.027(2) 0.0063(13) 0.0028(14) 0.0015(13)
C1 0.0194(18) 0.0150(17) 0.030(2) 0.0081(14) 0.0045(15) 0.0010(14)
C4 0.0227(19) 0.0205(18) 0.035(2) 0.0138(15) 0.0072(16) 0.0067(15)
C7 0.030(2) 0.025(2) 0.032(2) 0.0025(16) 0.0001(17) 0.0046(16)
C8 0.026(2) 0.0203(18) 0.031(2) 0.0075(15) 0.0030(16) 0.0024(15)
C5 0.029(2) 0.028(2) 0.034(2) 0.0089(16) 0.0091(17) 0.0055(16)
C6 0.030(2) 0.031(2) 0.028(2) 0.0081(16) 0.0056(16) 0.0109(16)
C9 0.042(3) 0.049(3) 0.034(3) 0.0055(19) 0.012(2) 0.012(2)
C10 0.045(3) 0.070(4) 0.042(3) 0.005(3) 0.022(2) 0.010(2)
C11 0.055(3) 0.058(3) 0.050(3) -0.002(2) 0.011(3) 0.022(3)
B1 0.0195(19) 0.0162(19) 0.031(2) 0.0105(16) 0.0076(17) 0.0011(15)
C12 0.061(3) 0.078(4) 0.030(3) 0.015(2) 0.006(2) 0.020(3)

loop_
_atom_type_symbol
_atom_type_description
_atom_type_scat_dispersion_real
_atom_type_scat_dispersion_imag
_atom_type_scat_source
C C 0.0033 0.0016 'International Tables Vol C Tables 4.2.6.8 and 6.1.1.4'
H H 0.0000 0.0000 'International Tables Vol C Tables 4.2.6.8 and 6.1.1.4'
B B 0.0013 0.0007 'International Tables Vol C Tables 4.2.6.8 and 6.1.1.4'
N N 0.0061 0.0033 'International Tables Vol C Tables 4.2.6.8 and 6.1.1.4'
Cl Cl 0.1484 0.1585 'International Tables Vol C Tables 4.2.6.8 and 6.1.1.4'

loop_
_geom_angle_atom_site_label_1
_geom_angle_atom_site_label_2
_geom_angle_atom_site_label_3
_geom_angle
_geom_angle_site_symmetry_1
_geom_angle_site_symmetry_3
C1 N1 C2 122.8(3) . .
C1 N1 B1 128.2(3) . .
C2 N1 B1 109.0(3) . .
C8 C3 C4 120.7(4) . .
C8 C3 C2 128.8(3) . .
C4 C3 C2 110.5(3) . .
N1 C2 C1 116.6(4) . 2_566
N1 C2 C3 111.8(3) . .
C1 C2 C3 131.6(3) 2_566 .
N1 C1 C2 120.6(3) . 2_566
N1 C1 H1 119.7 . .
C2 C1 H1 119.7 2_566 .
C5 C4 C3 119.4(4) . .
C5 C4 B1 131.2(3) . .
C3 C4 B1 109.4(3) . .
C8 C7 C6 122.7(4) . .
C8 C7 H7 118.6 . .
C6 C7 H7 118.6 . .
C7 C8 C3 118.3(4) . .
C7 C8 H8 120.9 . .
C3 C8 H8 120.9 . .
C4 C5 C6 121.3(4) . .
C4 C5 H5 119.4 . .
C6 C5 H5 119.4 . .
C5 C6 C7 117.5(4) . .
C5 C6 C9 122.9(4) . .
C7 C6 C9 119.6(4) . .
C10 C9 C6 112.3(4) . .
C10 C9 C11 108.2(5) . .
C6 C9 C11 109.1(4) . .
C10 C9 C12 108.7(5) . .
C6 C9 C12 108.4(4) . .
C11 C9 C12 110.2(4) . .
C9 C10 H10A 109.5 . .
C9 C10 H10B 109.5 . .
H10A C10 H10B 109.5 . .
C9 C10 H10C 109.5 . .
H10A C10 H10C 109.5 . .
H10B C10 H10C 109.5 . .
C9 C11 H11A 109.5 . .
C9 C11 H11B 109.5 . .
H11A C11 H11B 109.5 . .
C9 C11 H11C 109.5 . .
H11A C11 H11C 109.5 . .
H11B C11 H11C 109.5 . .
C4 B1 N1 99.0(3) . .
C4 B1 Cl1 117.8(3) . .
N1 B1 Cl1 108.9(3) . .
C4 B1 Cl2 112.9(3) . .
N1 B1 Cl2 106.3(3) . .
Cl1 B1 Cl2 110.6(2) . .
C9 C12 H12A 109.5 . .
C9 C12 H12B 109.5 . .
H12A C12 H12B 109.5 . .
C9 C12 H12C 109.5 . .
H12A C12 H12C 109.5 . .
H12B C12 H12C 109.5 . .

loop_
_geom_bond_atom_site_label_1
_geom_bond_atom_site_label_2
_geom_bond_distance
_geom_bond_site_symmetry_2
Cl1 B1 1.832(5) .
Cl2 B1 1.843(5) .
N1 C1 1.304(5) .
N1 C2 1.368(4) .
N1 B1 1.614(5) .
C3 C8 1.395(5) .
C3 C4 1.399(5) .
C3 C2 1.431(6) .
C2 C1 1.397(5) 2_566
C1 C2 1.397(5) 2_566
C1 H1 0.9300 .
C4 C5 1.364(6) .
C4 B1 1.582(6) .
C7 C8 1.355(6) .
C7 C6 1.405(6) .
C7 H7 0.9300 .
C8 H8 0.9300 .
C5 C6 1.394(6) .
C5 H5 0.9300 .
C6 C9 1.527(6) .
C9 C10 1.527(7) .
C9 C11 1.533(8) .
C9 C12 1.548(8) .
C10 H10A 0.9600 .
C10 H10B 0.9600 .
C10 H10C 0.9600 .
C11 H11A 0.9600 .
C11 H11B 0.9600 .
C11 H11C 0.9600 .
C12 H12A 0.9600 .
C12 H12B 0.9600 .
C12 H12C 0.9600 .

loop_
_geom_torsion_atom_site_label_1
_geom_torsion_atom_site_label_2
_geom_torsion_atom_site_label_3
_geom_torsion_atom_site_label_4
_geom_torsion
_geom_torsion_site_symmetry_4
C1 N1 C2 C1 0.5(6) 2_566
B1 N1 C2 C1 -179.6(4) 2_566
C1 N1 C2 C3 -177.6(4) .
B1 N1 C2 C3 2.3(5) .
C8 C3 C2 N1 -179.6(4) .
C4 C3 C2 N1 1.5(5) .
C8 C3 C2 C1 2.5(8) 2_566
C4 C3 C2 C1 -176.3(4) 2_566
C2 N1 C1 C2 -0.6(7) 2_566
B1 N1 C1 C2 179.6(4) 2_566
C8 C3 C4 C5 -3.1(6) .
C2 C3 C4 C5 175.9(4) .
C8 C3 C4 B1 176.4(4) .
C2 C3 C4 B1 -4.7(5) .
C6 C7 C8 C3 -0.1(7) .
C4 C3 C8 C7 2.2(6) .
C2 C3 C8 C7 -176.6(4) .
C3 C4 C5 C6 1.9(7) .
B1 C4 C5 C6 -177.4(4) .
C4 C5 C6 C7 0.1(7) .
C4 C5 C6 C9 179.7(4) .
C8 C7 C6 C5 -1.0(7) .
C8 C7 C6 C9 179.3(4) .
C5 C6 C9 C10 5.3(7) .
C7 C6 C9 C10 -175.1(5) .
C5 C6 C9 C11 125.2(5) .
C7 C6 C9 C11 -55.2(6) .
C5 C6 C9 C12 -114.7(5) .
C7 C6 C9 C12 64.9(6) .
C5 C4 B1 N1 -175.2(4) .
C3 C4 B1 N1 5.4(4) .
C5 C4 B1 Cl1 -58.2(6) .
C3 C4 B1 Cl1 122.5(3) .
C5 C4 B1 Cl2 72.8(5) .
C3 C4 B1 Cl2 -106.6(3) .
C1 N1 B1 C4 175.4(4) .
C2 N1 B1 C4 -4.6(4) .
C1 N1 B1 Cl1 51.8(5) .
C2 N1 B1 Cl1 -128.1(3) .
C1 N1 B1 Cl2 -67.4(5) .
C2 N1 B1 Cl2 112.7(3) .
